data_2010761
loop_
_publ_author_name
'Su, Cheng-Yong'
'Yang, Xiao-Ping'
'Xu, An-Wu'
'Zhang, Ze-Fu'
'Liu, Hong-Ke'
'Kang, Bei-Sheng'

_publ_section_title
;
 Hexakis(antipyrine-<i>O</i>)terbium(III) triperchlorate
;
_journal_issue 3
_journal_name_full 'Acta Crystallographica Section C'
_journal_page_first e82
_journal_page_last e83
_journal_paper_doi 10.1107/S0108270100002298
_journal_volume 56
_journal_year 2000
_chemical_formula_moiety 'C66 H72 N12 O6 Tb, 3(Cl O4)'
_chemical_formula_sum 'C66 H72 Cl3 N12 O18 Tb'
_chemical_formula_weight 1586.63
_chemical_name_systematic
;
Hexakis(antipyrine-O)terbium(III) triperchlorate
;
_space_group_IT_number 148
_symmetry_cell_setting trigonal
_symmetry_space_group_name_Hall '-R 3'
_symmetry_space_group_name_H-M 'R -3 :H'
_audit_creation_method SHELXL-97
_cell_angle_alpha 90.00
_cell_angle_beta 90.00
_cell_angle_gamma 120.00
_cell_formula_units_Z 3
_cell_length_a 13.9691(10)
_cell_length_b 13.9691(10)
_cell_length_c 32.390(3)
_cell_measurement_reflns_used 980
_cell_measurement_temperature 293(2)
_cell_measurement_theta_max 16.8
_cell_measurement_theta_min 2.6
_cell_volume 5473.7(8)
_computing_cell_refinement 'SAINT (Bruker, 1998)'
_computing_data_collection 'SMART (Bruker, 1998)'
_computing_data_reduction 'SHELXTL (Bruker, 1998)'
_computing_publication_material SHELXTL
_computing_structure_refinement SHELXTL
_computing_structure_solution SHELXTL
_diffrn_ambient_temperature 293(2)
_diffrn_measured_fraction_theta_full .998
_diffrn_measured_fraction_theta_max .998
_diffrn_measurement_device_type 'Bruker SMART 1K CCD area-detector'
_diffrn_measurement_method '\f and \w'
_diffrn_radiation_monochromator graphite
_diffrn_radiation_source 'fine-focus sealed tube'
_diffrn_radiation_type MoK\a
_diffrn_radiation_wavelength .71073
_diffrn_reflns_av_R_equivalents .054
_diffrn_reflns_av_sigmaI/netI .0439
_diffrn_reflns_limit_h_max 18
_diffrn_reflns_limit_h_min -9
_diffrn_reflns_limit_k_max 18
_diffrn_reflns_limit_k_min -18
_diffrn_reflns_limit_l_max 39
_diffrn_reflns_limit_l_min -42
_diffrn_reflns_number 12276
_diffrn_reflns_theta_full 27.52
_diffrn_reflns_theta_max 27.52
_diffrn_reflns_theta_min 1.80
_diffrn_standards_decay_% none
_exptl_absorpt_coefficient_mu 1.154
_exptl_absorpt_correction_T_max .933
_exptl_absorpt_correction_T_min .793
_exptl_absorpt_correction_type multi-scan
_exptl_absorpt_process_details 'Multi-scan (Blessing, 1995)'
_exptl_crystal_colour Colorless
_exptl_crystal_density_diffrn 1.444
_exptl_crystal_density_method 'not measured'
_exptl_crystal_description Block
_exptl_crystal_F_000 2436
_exptl_crystal_size_max .21
_exptl_crystal_size_mid .15
_exptl_crystal_size_min .06
_refine_diff_density_max .795
_refine_diff_density_min -.498
_refine_ls_extinction_method none
_refine_ls_goodness_of_fit_ref 1.042
_refine_ls_hydrogen_treatment constr
_refine_ls_matrix_type full
_refine_ls_number_parameters 160
_refine_ls_number_reflns 2800
_refine_ls_number_restraints 0
_refine_ls_restrained_S_all 1.042
_refine_ls_R_factor_all .046
_refine_ls_R_factor_gt .045
_refine_ls_shift/su_max .017
_refine_ls_shift/su_mean .000
_refine_ls_structure_factor_coef Fsqd
_refine_ls_weighting_details 'w = 1/[\s^2^(Fo^2^)+(0.0697P)^2^] where P = (Fo^2^+2Fc^2^)/3'
_refine_ls_weighting_scheme calc
_refine_ls_wR_factor_ref .110
_reflns_number_gt 2688
_reflns_number_total 2800
_reflns_threshold_expression I>2\s(I)
_cod_data_source_file qb0180.cif
_cod_data_source_block I
_cod_depositor_comments
;
The following automatic conversions were performed:
'_symmetry_cell_setting' value 'Trigonal' changed to 'trigonal' according
to '/home/saulius/struct/CIF-dictionaries/cif_core.dic' dictionary named
'cif_core.dic' version 2.4.1 from 2010-06-29.

Automatic conversion script
Id: cif_fix_enum 1527 2010-12-29 10:47:43Z saulius 

The following automatic conversions were performed:

'_symmetry_cell_setting' value 'Trigonal' changed to 'trigonal'
according to /home/saulius/struct/CIF-dictionaries/cif_core.dic
dictionary named 'cif_core.dic' version 2.4.1 from 2010-06-29.

Automatic conversion script
Id: cif_fix_values 1715 2011-07-08 13:25:40Z adriana 
;
_cod_original_cell_volume 5473.6(8)
_cod_original_sg_symbol_H-M 'R -3'
_cod_database_code 2010761
_cod_database_fobs_code 2010761

loop_
_symmetry_equiv_pos_as_xyz
'x, y, z'
'-y, x-y, z'
'-x+y, -x, z'
'x+2/3, y+1/3, z+1/3'
'-y+2/3, x-y+1/3, z+1/3'
'-x+y+2/3, -x+1/3, z+1/3'
'x+1/3, y+2/3, z+2/3'
'-y+1/3, x-y+2/3, z+2/3'
'-x+y+1/3, -x+2/3, z+2/3'
'-x, -y, -z'
'y, -x+y, -z'
'x-y, x, -z'
'-x+2/3, -y+1/3, -z+1/3'
'y+2/3, -x+y+1/3, -z+1/3'
'x-y+2/3, x+1/3, -z+1/3'
'-x+1/3, -y+2/3, -z+2/3'
'y+1/3, -x+y+2/3, -z+2/3'
'x-y+1/3, x+2/3, -z+2/3'

loop_
_atom_site_label
_atom_site_fract_x
_atom_site_fract_y
_atom_site_fract_z
_atom_site_U_iso_or_equiv
_atom_site_adp_type
_atom_site_calc_flag
_atom_site_refinement_flags
_atom_site_occupancy
_atom_site_disorder_assembly
_atom_site_disorder_group
_atom_site_type_symbol
Tb1 .0000 .0000 .0000 .03472(15) Uani d S 1 . . Tb
O1 -.11759(18) .02504(19) .04133(7) .0434(5) Uani d . 1 . . O
N1 -.2737(2) .0377(2) .05057(9) .0451(6) Uani d . 1 . . N
N2 -.3318(3) .0436(3) .08415(11) .0645(9) Uani d . 1 . . N
C1 -.1882(3) .0242(3) .06515(10) .0394(7) Uani d . 1 . . C
C2 -.1998(3) .0159(3) .10838(11) .0581(9) Uani d . 1 . . C
H2 -.1551 .0050 .1268 .070 Uiso calc R 1 . . H
C3 -.2884(4) .0268(4) .11809(13) .0698(12) Uani d . 1 . . C
C4 -.3377(6) .0192(6) .16031(17) .122(3) Uani d . 1 . . C
H4A -.3900 .0446 .1588 .182 Uiso calc PR .50 . . H
H4B -.2800 .0644 .1794 .182 Uiso calc PR .50 . . H
H4C -.3744 -.0562 .1695 .182 Uiso calc PR .50 . . H
H4D -.3062 -.0094 .1797 .182 Uiso calc PR .50 . . H
H4E -.4163 -.0292 .1591 .182 Uiso calc PR .50 . . H
H4F -.3219 .0914 .1690 .182 Uiso calc PR .50 . . H
C5 -.4457(4) .0215(5) .07828(19) .0903(17) Uani d . 1 . . C
H5A -.4628 .0141 .0493 .136 Uiso calc PR .50 . . H
H5B -.4523 .0816 .0894 .136 Uiso calc PR .50 . . H
H5C -.4963 -.0458 .0922 .136 Uiso calc PR .50 . . H
H5D -.4781 .0192 .1047 .136 Uiso calc PR .50 . . H
H5E -.4886 -.0483 .0646 .136 Uiso calc PR .50 . . H
H5F -.4447 .0791 .0618 .136 Uiso calc PR .50 . . H
C6 -.2749(2) .0830(3) .01147(11) .0433(7) Uani d . 1 . . C
C7 -.2754(3) .0264(3) -.02312(11) .0507(8) Uani d . 1 . . C
H7 -.2816 -.0429 -.0207 .061 Uiso calc R 1 . . H
C8 -.2666(4) .0724(5) -.06146(15) .0815(15) Uani d . 1 . . C
H8 -.2654 .0340 -.0847 .098 Uiso calc R 1 . . H
C9 -.2599(4) .1685(7) -.0661(2) .104(2) Uani d . 1 . . C
H9 -.2549 .1971 -.0925 .124 Uiso calc R 1 . . H
C10 -.2602(4) .2273(5) -.0322(3) .103(2) Uani d . 1 . . C
H10 -.2556 .2956 -.0357 .123 Uiso calc R 1 . . H
C11 -.2673(3) .1857(4) .00741(19) .0725(13) Uani d . 1 . . C
H11 -.2670 .2254 .0305 .087 Uiso calc R 1 . . H
Cl1 .6667 .3333 .11996(6) .0738(5) Uani d S 1 . . Cl
O12 .6667 .3333 .0778(3) .131(3) Uani d S 1 . . O
O11 .5646(6) .2555(7) .1302(3) .241(4) Uani d . 1 . . O
Cl2 -.3333 .3333 -.1667 .0779(8) Uani d S 1 . . Cl
O22 -.3333 .3333 -.1264(6) .152(8) Uani d SP .50 . . O
O21 -.2661(15) .4378(11) -.1819(4) .187(5) Uani d P .50 . . O

loop_
_atom_site_aniso_label
_atom_site_aniso_U_11
_atom_site_aniso_U_22
_atom_site_aniso_U_33
_atom_site_aniso_U_12
_atom_site_aniso_U_13
_atom_site_aniso_U_23
Tb1 .03412(16) .03412(16) .0359(2) .01706(8) .000 .000
O1 .0415(12) .0572(14) .0413(12) .0321(11) .0085(9) .0031(10)
N1 .0380(14) .0593(17) .0432(15) .0282(13) .0071(11) -.0071(13)
N2 .0486(18) .089(2) .061(2) .0379(18) .0179(15) -.0116(18)
C1 .0376(15) .0398(16) .0395(16) .0185(13) .0007(13) -.0017(13)
C2 .061(2) .070(2) .0397(18) .030(2) .0048(16) .0015(17)
C3 .070(3) .086(3) .043(2) .032(2) .0175(19) -.007(2)
C4 .143(6) .165(7) .061(3) .081(5) .049(4) -.001(4)
C5 .049(2) .120(4) .109(4) .048(3) .015(2) -.023(3)
C6 .0281(14) .0443(17) .060(2) .0199(13) -.0019(13) -.0021(15)
C7 .0483(19) .059(2) .0468(19) .0284(17) -.0064(15) -.0051(16)
C8 .065(3) .122(5) .053(3) .044(3) -.012(2) .007(3)
C9 .059(3) .131(6) .120(5) .048(4) .001(3) .061(4)
C10 .060(3) .069(3) .191(7) .042(3) -.001(4) .052(4)
C11 .051(2) .056(2) .123(4) .036(2) -.008(2) -.008(2)
Cl1 .0876(8) .0876(8) .0462(9) .0438(4) .000 .000
O12 .152(5) .152(5) .088(5) .076(3) .000 .000
O11 .179(7) .227(9) .250(8) .050(6) .121(6) .064(7)
Cl2 .0907(13) .0907(13) .0521(15) .0454(6) .000 .000
O22 .191(13) .191(13) .073(11) .096(7) .000 .000
O21 .202(15) .155(11) .177(15) .070(10) .057(12) .064(10)

loop_
_atom_type_symbol
_atom_type_description
_atom_type_scat_dispersion_real
_atom_type_scat_dispersion_imag
_atom_type_scat_source
C C .0033 .0016 'International Tables Vol C Tables 4.2.6.8 and 6.1.1.4'
H H .0000 .0000 'International Tables Vol C Tables 4.2.6.8 and 6.1.1.4'
N N .0061 .0033 'International Tables Vol C Tables 4.2.6.8 and 6.1.1.4'
O O .0106 .0060 'International Tables Vol C Tables 4.2.6.8 and 6.1.1.4'
Cl Cl .1484 .1585 'International Tables Vol C Tables 4.2.6.8 and 6.1.1.4'
Tb Tb -.1723 4.1537 'International Tables Vol C Tables 4.2.6.8 and 6.1.1.4'

loop_
_geom_angle_atom_site_label_1
_geom_angle_atom_site_label_2
_geom_angle_atom_site_label_3
_geom_angle_site_symmetry_1
_geom_angle_site_symmetry_3
_geom_angle
O1 Tb1 O1 12 3 180
O1 Tb1 O1 12 11 88.96(8)
O1 Tb1 O1 3 11 91.04(8)
O1 Tb1 O1 12 . 91.04(8)
O1 Tb1 O1 3 . 88.96(8)
O1 Tb1 O1 11 . 91.04(8)
O1 Tb1 O1 12 2 91.04(8)
O1 Tb1 O1 3 2 88.96(8)
O1 Tb1 O1 11 2 180
O1 Tb1 O1 . 2 88.96(8)
O1 Tb1 O1 12 10 88.96(8)
O1 Tb1 O1 3 10 91.04(8)
O1 Tb1 O1 11 10 88.96(8)
O1 Tb1 O1 . 10 180
O1 Tb1 O1 2 10 91.04(8)
C1 O1 Tb1 . . 171.7(2)
C1 N1 N2 . . 108.2(3)
C1 N1 C6 . . 124.7(3)
N2 N1 C6 . . 122.5(3)
C3 N2 N1 . . 107.8(3)
C3 N2 C5 . . 127.5(4)
N1 N2 C5 . . 119.3(4)
O1 C1 N1 . . 121.4(3)
O1 C1 C2 . . 132.3(3)
N1 C1 C2 . . 106.2(3)
C3 C2 C1 . . 107.2(4)
C3 C2 H2 . . 126.4
C1 C2 H2 . . 126.4
N2 C3 C2 . . 110.5(3)
N2 C3 C4 . . 121.9(5)
C2 C3 C4 . . 127.7(5)
C3 C4 H4A . . 109.5
C3 C4 H4B . . 109.5
H4A C4 H4B . . 109.5
C3 C4 H4C . . 109.5
H4A C4 H4C . . 109.5
H4B C4 H4C . . 109.5
C3 C4 H4D . . 109.5
H4A C4 H4D . . 141.1
H4B C4 H4D . . 56.3
H4C C4 H4D . . 56.3
C3 C4 H4E . . 109.5
H4A C4 H4E . . 56.3
H4B C4 H4E . . 141.1
H4C C4 H4E . . 56.3
H4D C4 H4E . . 109.5
C3 C4 H4F . . 109.5
H4A C4 H4F . . 56.3
H4B C4 H4F . . 56.3
H4C C4 H4F . . 141.1
H4D C4 H4F . . 109.5
H4E C4 H4F . . 109.5
N2 C5 H5A . . 109.5
N2 C5 H5B . . 109.5
H5A C5 H5B . . 109.5
N2 C5 H5C . . 109.5
H5A C5 H5C . . 109.5
H5B C5 H5C . . 109.5
N2 C5 H5D . . 109.5
H5A C5 H5D . . 141.1
H5B C5 H5D . . 56.3
H5C C5 H5D . . 56.3
N2 C5 H5E . . 109.5
H5A C5 H5E . . 56.3
H5B C5 H5E . . 141.1
H5C C5 H5E . . 56.3
H5D C5 H5E . . 109.5
N2 C5 H5F . . 109.5
H5A C5 H5F . . 56.3
H5B C5 H5F . . 56.3
H5C C5 H5F . . 141.1
H5D C5 H5F . . 109.5
H5E C5 H5F . . 109.5
C7 C6 C11 . . 119.6(4)
C7 C6 N1 . . 118.0(3)
C11 C6 N1 . . 122.1(4)
C6 C7 C8 . . 119.7(4)
C6 C7 H7 . . 120.2
C8 C7 H7 . . 120.2
C9 C8 C7 . . 121.9(6)
C9 C8 H8 . . 119.1
C7 C8 H8 . . 119.1
C8 C9 C10 . . 120.2(6)
C8 C9 H9 . . 119.9
C10 C9 H9 . . 119.9
C9 C10 C11 . . 120.5(5)
C9 C10 H10 . . 119.7
C11 C10 H10 . . 119.7
C6 C11 C10 . . 118.1(5)
C6 C11 H11 . . 121.0
C10 C11 H11 . . 121.0
O11 Cl1 O11 2_655 . 114.0(3)
O11 Cl1 O11 2_655 3_665 114.0(3)
O11 Cl1 O11 . 3_665 114.0(3)
O11 Cl1 O12 2_655 . 104.5(4)
O11 Cl1 O12 . . 104.5(4)
O11 Cl1 O12 3_665 . 104.5(4)
O22 Cl2 O22 . 16_454 180
O22 Cl2 O21 . 18_554 68.9(6)
O22 Cl2 O21 16_454 18_554 111.1(6)
O22 Cl2 O21 . 3_455 111.1(6)
O22 Cl2 O21 16_454 3_455 68.9(6)
O21 Cl2 O21 18_554 3_455 179.998(4)
O22 Cl2 O21 . 16_454 68.9(6)
O22 Cl2 O21 16_454 16_454 111.1(6)
O21 Cl2 O21 18_554 16_454 107.8(7)
O21 Cl2 O21 3_455 16_454 72.2(7)
O22 Cl2 O21 . . 111.1(6)
O22 Cl2 O21 16_454 . 68.9(6)
O21 Cl2 O21 18_554 . 72.2(7)
O21 Cl2 O21 3_455 . 107.8(7)
O21 Cl2 O21 16_454 . 180
O22 Cl2 O21 . 2_565 111.1(6)
O22 Cl2 O21 16_454 2_565 68.9(6)
O21 Cl2 O21 18_554 2_565 72.2(7)
O21 Cl2 O21 3_455 2_565 107.8(7)
O21 Cl2 O21 16_454 2_565 72.2(7)
O21 Cl2 O21 . 2_565 107.8(7)
O22 Cl2 O21 . 17_444 68.9(6)
O22 Cl2 O21 16_454 17_444 111.1(6)
O21 Cl2 O21 18_554 17_444 107.8(7)
O21 Cl2 O21 3_455 17_444 72.2(7)
O21 Cl2 O21 16_454 17_444 107.8(7)
O21 Cl2 O21 . 17_444 72.2(7)
O21 Cl2 O21 2_565 17_444 180
Cl2 O22 O21 . 18_554 57.7(8)
Cl2 O22 O21 . 16_454 57.7(8)
O21 O22 O21 18_554 16_454 94.1(10)
Cl2 O22 O21 . 17_444 57.7(8)
O21 O22 O21 18_554 17_444 94.1(10)
O21 O22 O21 16_454 17_444 94.1(10)
Cl2 O21 O22 . 16_454 53.4(8)
Cl2 O21 O21 . 18_554 53.9(3)
O22 O21 O21 16_454 18_554 89.5(7)
Cl2 O21 O21 . 17_444 53.9(3)
O22 O21 O21 16_454 17_444 89.5(7)
O21 O21 O21 18_554 17_444 86.6(13)

loop_
_geom_bond_atom_site_label_1
_geom_bond_atom_site_label_2
_geom_bond_site_symmetry_2
_geom_bond_distance
_geom_bond_publ_flag
Tb1 O1 12 2.278(2) ?
Tb1 O1 3 2.278(2) ?
Tb1 O1 11 2.278(2) ?
Tb1 O1 . 2.278(2) ?
Tb1 O1 2 2.278(2) ?
Tb1 O1 10 2.278(2) ?
O1 C1 . 1.248(4) ?
N1 C1 . 1.382(4) ?
N1 N2 . 1.384(4) ?
N1 C6 . 1.420(5) ?
N2 C3 . 1.332(6) ?
N2 C5 . 1.474(5) ?
C1 C2 . 1.408(5) ?
C2 C3 . 1.357(6) ?
C2 H2 . .9300 ?
C3 C4 . 1.511(6) ?
C4 H4A . .9600 ?
C4 H4B . .9600 ?
C4 H4C . .9600 ?
C4 H4D . .9600 ?
C4 H4E . .9600 ?
C4 H4F . .9600 ?
C5 H5A . .9600 ?
C5 H5B . .9600 ?
C5 H5C . .9600 ?
C5 H5D . .9600 ?
C5 H5E . .9600 ?
C5 H5F . .9600 ?
C6 C7 . 1.370(5) ?
C6 C11 . 1.391(5) ?
C7 C8 . 1.375(6) ?
C7 H7 . .9300 ?
C8 C9 . 1.307(9) ?
C8 H8 . .9300 ?
C9 C10 . 1.373(9) ?
C9 H9 . .9300 ?
C10 C11 . 1.392(9) ?
C10 H10 . .9300 ?
C11 H11 . .9300 ?
Cl1 O11 2_655 1.333(6) ?
Cl1 O11 . 1.333(6) ?
Cl1 O11 3_665 1.333(6) ?
Cl1 O12 . 1.365(8) ?
Cl2 O22 . 1.303(18) ?
Cl2 O22 16_454 1.303(18) ?
Cl2 O21 18_554 1.373(11) ?
Cl2 O21 3_455 1.373(11) ?
Cl2 O21 16_454 1.373(11) ?
Cl2 O21 . 1.373(11) ?
Cl2 O21 2_565 1.373(11) ?
Cl2 O21 17_444 1.373(11) ?
O22 O21 18_554 1.516(16) ?
O22 O21 16_454 1.516(17) ?
O22 O21 17_444 1.516(16) ?
O21 O22 16_454 1.516(16) ?
O21 O21 18_554 1.618(17) ?
O21 O21 17_444 1.618(17) ?
